data_2212844
loop_
_publ_author_name
'Ai-Qing Ma'

_publ_section_title
;<i>catena</i>-Poly[[[diaqua(isophthalato)]cobalt(II)]-\m-1,4-diazabicyclo[2.2.2]octane]
 <i>N</i>,<i>N</i>-dimethylformamide solvate]: a chiral one-dimensional
 coordination polymer
;
_journal_coeditor_code CV2215
_journal_issue 4
_journal_name_full 'Acta Crystallographica Section E'
_journal_page_first m1073
_journal_page_last m1075
_journal_paper_doi 10.1107/S1600536807011865
_journal_volume 63
_journal_year 2007
_chemical_formula_iupac '[Co (C8 H4 O4) (C6 H12 N2) (H2 O)2], C3 H7 N O'
_chemical_formula_moiety 'C14 H20 Co N2 O6, C3 H7 N O'
_chemical_formula_sum 'C17 H27 Co N3 O7'
_chemical_formula_weight 444.35
_chemical_name_systematic
;
catena-Poly[[[diaqua(isophthalato)]cobalt(II)]-\m-1,4-
diazabicyclo[2.2.2]octane] N,N-dimethylformamide solvate]
;
_space_group_IT_number 4
_symmetry_cell_setting monoclinic
_symmetry_space_group_name_Hall 'P 2yb'
_symmetry_space_group_name_H-M 'P 1 21 1'
_atom_sites_solution_hydrogens geom
_atom_sites_solution_primary direct
_atom_sites_solution_secondary difmap
_audit_creation_method SHELXL-97
_cell_angle_alpha 90.00
_cell_angle_beta 94.527(2)
_cell_angle_gamma 90.00
_cell_formula_units_Z 2
_cell_length_a 6.2555(4)
_cell_length_b 21.7461(12)
_cell_length_c 7.1786(4)
_cell_measurement_reflns_used 3223
_cell_measurement_temperature 298(2)
_cell_measurement_theta_max 27.23
_cell_measurement_theta_min 2.84
_cell_volume 973.48(10)
_computing_cell_refinement 'SAINT (Bruker, 2002)'
_computing_data_collection 'SMART (Bruker, 2002)'
_computing_data_reduction SAINT
_computing_molecular_graphics 'SHELXTL (Bruker, 2002)'
_computing_publication_material 'SHELXL97 (Sheldrick, 1997)'
_computing_structure_refinement 'SHELXL97 (Sheldrick, 1997)'
_computing_structure_solution 'SHELXS97 (Sheldrick, 1997)'
_diffrn_ambient_temperature 298(2)
_diffrn_measured_fraction_theta_full 0.999
_diffrn_measured_fraction_theta_max 0.999
_diffrn_measurement_device_type 'Bruker SMART CCD area-detector'
_diffrn_measurement_method '\f and \w'
_diffrn_radiation_monochromator graphite
_diffrn_radiation_source 'fine-focus sealed tube'
_diffrn_radiation_type MoK\a
_diffrn_radiation_wavelength 0.71073
_diffrn_reflns_av_R_equivalents 0.0161
_diffrn_reflns_av_sigmaI/netI 0.0305
_diffrn_reflns_limit_h_max 7
_diffrn_reflns_limit_h_min -5
_diffrn_reflns_limit_k_max 23
_diffrn_reflns_limit_k_min -26
_diffrn_reflns_limit_l_max 8
_diffrn_reflns_limit_l_min -8
_diffrn_reflns_number 5236
_diffrn_reflns_theta_full 25.30
_diffrn_reflns_theta_max 25.30
_diffrn_reflns_theta_min 1.87
_diffrn_standards_decay_% 0
_diffrn_standards_interval_count 0
_diffrn_standards_number 0
_exptl_absorpt_coefficient_mu 0.926
_exptl_absorpt_correction_T_max 0.897
_exptl_absorpt_correction_T_min 0.842
_exptl_absorpt_correction_type multi-scan
_exptl_absorpt_process_details '(SADABS; Bruker, 2002)'
_exptl_crystal_colour Red
_exptl_crystal_density_diffrn 1.516
_exptl_crystal_density_method 'not measured'
_exptl_crystal_description Prism
_exptl_crystal_F_000 466
_exptl_crystal_size_max 0.23
_exptl_crystal_size_mid 0.15
_exptl_crystal_size_min 0.12
_refine_diff_density_max 0.597
_refine_diff_density_min -0.483
_refine_ls_abs_structure_details 'Flack (1983), 1527 Friedel pairs'
_refine_ls_abs_structure_Flack 0.010(10)
_refine_ls_extinction_method none
_refine_ls_goodness_of_fit_ref 1.080
_refine_ls_hydrogen_treatment constr
_refine_ls_matrix_type full
_refine_ls_number_parameters 255
_refine_ls_number_reflns 3353
_refine_ls_number_restraints 40
_refine_ls_restrained_S_all 1.112
_refine_ls_R_factor_all 0.0454
_refine_ls_R_factor_gt 0.0442
_refine_ls_shift/su_max 0.000
_refine_ls_shift/su_mean 0.000
_refine_ls_structure_factor_coef Fsqd
_refine_ls_weighting_details 'calc w=1/[\s^2^(Fo^2^)+(0.0818P)^2^+0.498P] where P=(Fo^2^+2Fc^2^)/3'
_refine_ls_weighting_scheme calc
_refine_ls_wR_factor_gt 0.1201
_refine_ls_wR_factor_ref 0.1211
_reflns_number_gt 3262
_reflns_number_total 3353
_reflns_threshold_expression I>2\s(I)
_cod_data_source_file cv2215.cif
_cod_data_source_block I
_cod_depositor_comments
;
The following automatic conversions were performed:
'_symmetry_cell_setting' value 'Monoclinic' changed to 'monoclinic'
according to '/home/saulius/struct/CIF-dictionaries/cif_core.dic'
dictionary named 'cif_core.dic' version 2.4.1 from 2010-06-29.

Automatic conversion script
Id: cif_fix_enum 1527 2010-12-29 10:47:43Z saulius 

The following automatic conversions were performed:

'_symmetry_cell_setting' value 'Monoclinic' changed to 'monoclinic'
according to /home/saulius/struct/CIF-dictionaries/cif_core.dic
dictionary named 'cif_core.dic' version 2.4.1 from 2010-06-29.

Automatic conversion script
Id: cif_fix_values 1715 2011-07-08 13:25:40Z adriana 
;
_cod_original_sg_symbol_H-M 'P 21'
_cod_database_code 2212844
_cod_database_fobs_code 2212844

loop_
_symmetry_equiv_pos_as_xyz
'x, y, z'
'-x, y+1/2, -z'

loop_
_atom_site_type_symbol
_atom_site_label
_atom_site_fract_x
_atom_site_fract_y
_atom_site_fract_z
_atom_site_U_iso_or_equiv
_atom_site_adp_type
_atom_site_calc_flag
_atom_site_refinement_flags
_atom_site_occupancy
Co Co1 0.58989(7) 0.85474(3) 0.55180(6) 0.01906(16) Uani d . 1
O O1 0.5969(4) 0.95271(17) 0.5519(4) 0.0277(9) Uani d . 1
O O2 0.8992(4) 0.90116(13) 0.5699(4) 0.0241(6) Uani d . 1
O O3 0.6134(5) 1.17969(17) 0.4837(7) 0.0557(12) Uani d . 1
O O4 0.9204(5) 1.23104(15) 0.5193(7) 0.0470(10) Uani d . 1
O O5 0.2669(4) 0.83802(13) 0.5279(4) 0.0272(7) Uani d . 1
H H5A 0.2094 0.8026 0.5202 0.041 Uiso d R 1
H H5B 0.1631 0.8632 0.5292 0.041 Uiso d R 1
O O6 0.6809(5) 0.76429(13) 0.5665(5) 0.0244(7) Uani d . 1
H H6A 0.5715 0.7421 0.5803 0.037 Uiso d R 1
H H6B 0.7964 0.7516 0.5246 0.037 Uiso d R 1
O O7 0.0308(17) 0.4941(5) 0.9184(13) 0.146(3) Uani d DU 1
N N1 0.5854(5) 0.8529(3) 0.8692(4) 0.0238(6) Uani d . 1
N N2 0.5884(5) 0.8516(3) 1.2355(4) 0.0237(7) Uani d . 1
N N3 0.0069(12) 0.5978(4) 0.9199(9) 0.0809(17) Uani d U 1
C C1 0.8002(7) 0.95263(19) 0.5628(5) 0.0194(8) Uani d . 1
C C2 0.9203(6) 1.01178(19) 0.5724(6) 0.0203(8) Uani d . 1
C C3 0.8173(7) 1.0661(2) 0.5348(6) 0.0261(9) Uani d . 1
H H3 0.6720 1.0659 0.4955 0.031 Uiso calc R 1
C C4 0.9269(6) 1.12254(19) 0.5544(6) 0.0237(9) Uani d . 1
C C5 1.1439(7) 1.1209(2) 0.6111(7) 0.0316(10) Uani d . 1
H H5 1.2198 1.1576 0.6254 0.038 Uiso calc R 1
C C6 1.2484(7) 1.0664(2) 0.6462(7) 0.0324(10) Uani d . 1
H H6 1.3939 1.0665 0.6847 0.039 Uiso calc R 1
C C7 1.1385(7) 1.0109(2) 0.6249(7) 0.0283(9) Uani d . 1
H H7 1.2103 0.9738 0.6455 0.034 Uiso calc R 1
C C8 0.8092(7) 1.1820(2) 0.5155(7) 0.0316(10) Uani d . 1
C C9 0.4782(10) 0.9076(3) 0.9424(8) 0.0348(12) Uani d . 1
H H9A 0.3291 0.9078 0.8939 0.042 Uiso calc R 1
H H9B 0.5453 0.9444 0.8980 0.042 Uiso calc R 1
C C10 0.4893(10) 0.9089(3) 1.1543(8) 0.0411(14) Uani d . 1
H H10A 0.5731 0.9442 1.1995 0.049 Uiso calc R 1
H H10B 0.3458 0.9134 1.1948 0.049 Uiso calc R 1
C C11 0.8078(7) 0.8466(3) 1.1710(6) 0.0370(12) Uani d . 1
H H11A 0.8691 0.8072 1.2096 0.044 Uiso calc R 1
H H11B 0.8977 0.8786 1.2295 0.044 Uiso calc R 1
C C12 0.8062(6) 0.8524(4) 0.9593(5) 0.0373(10) Uani d . 1
H H12A 0.8783 0.8902 0.9287 0.045 Uiso calc R 1
H H12B 0.8848 0.8183 0.9108 0.045 Uiso calc R 1
C C13 0.4714(11) 0.7977(3) 0.9359(8) 0.0364(14) Uani d . 1
H H13A 0.5440 0.7607 0.8999 0.044 Uiso calc R 1
H H13B 0.3259 0.7968 0.8780 0.044 Uiso calc R 1
C C14 0.4666(11) 0.7998(3) 1.1503(8) 0.0416(16) Uani d . 1
H H14A 0.3189 0.8028 1.1815 0.050 Uiso calc R 1
H H14B 0.5253 0.7618 1.2028 0.050 Uiso calc R 1
C C15 0.233(2) 0.5963(7) 0.9643(17) 0.136(4) Uani d U 1
H H15A 0.2681 0.6199 1.0755 0.204 Uiso calc R 1
H H15B 0.3040 0.6135 0.8627 0.204 Uiso calc R 1
H H15C 0.2784 0.5545 0.9845 0.204 Uiso calc R 1
C C16 -0.124(2) 0.6468(7) 0.902(2) 0.142(4) Uani d U 1
H H16A -0.2562 0.6352 0.8336 0.213 Uiso calc R 1
H H16B -0.0565 0.6788 0.8351 0.213 Uiso calc R 1
H H16C -0.1531 0.6616 1.0232 0.213 Uiso calc R 1
C C17 -0.083(2) 0.5418(6) 0.8929(19) 0.126(3) Uani d DU 1
H H17 -0.2281 0.5383 0.8555 0.151 Uiso calc R 1

loop_
_atom_site_aniso_label
_atom_site_aniso_U_11
_atom_site_aniso_U_22
_atom_site_aniso_U_33
_atom_site_aniso_U_12
_atom_site_aniso_U_13
_atom_site_aniso_U_23
Co1 0.0188(3) 0.0153(3) 0.0231(3) -0.0004(3) 0.00159(17) -0.0003(3)
O1 0.0199(18) 0.0240(18) 0.040(2) 0.0013(12) 0.0053(15) -0.0023(13)
O2 0.0215(13) 0.0172(15) 0.0338(16) 0.0030(12) 0.0030(11) 0.0003(12)
O3 0.0241(19) 0.0197(17) 0.123(4) 0.0005(14) 0.003(2) 0.008(2)
O4 0.0272(18) 0.0168(16) 0.097(3) 0.0008(13) 0.0055(18) 0.0072(18)
O5 0.0176(13) 0.0223(17) 0.0416(17) -0.0007(10) 0.0020(12) -0.0048(11)
O6 0.0245(19) 0.0153(16) 0.0348(18) 0.0027(15) 0.0111(13) 0.0002(13)
O7 0.156(4) 0.139(4) 0.145(4) 0.016(3) 0.016(3) 0.004(3)
N1 0.0260(15) 0.0231(16) 0.0225(14) 0.000(2) 0.0027(11) -0.001(2)
N2 0.0236(15) 0.0224(17) 0.0250(14) 0.002(2) 0.0008(11) 0.001(2)
N3 0.092(3) 0.083(3) 0.070(3) 0.007(2) 0.019(2) 0.008(2)
C1 0.024(2) 0.018(2) 0.0167(19) -0.0031(17) 0.0045(15) 0.0019(16)
C2 0.024(2) 0.0151(19) 0.0225(19) 0.0007(16) 0.0028(16) 0.0008(15)
C3 0.024(2) 0.024(2) 0.031(2) 0.0011(18) 0.0023(17) -0.0036(18)
C4 0.021(2) 0.017(2) 0.033(2) -0.0020(16) 0.0053(17) 0.0016(17)
C5 0.032(2) 0.021(2) 0.042(3) -0.0113(18) 0.004(2) 0.004(2)
C6 0.022(2) 0.027(2) 0.047(3) -0.0019(18) -0.0043(19) 0.003(2)
C7 0.023(2) 0.022(2) 0.039(3) 0.0035(17) -0.0015(19) 0.0071(19)
C8 0.027(2) 0.020(2) 0.049(3) 0.0026(18) 0.008(2) 0.0056(19)
C9 0.044(3) 0.029(3) 0.032(3) 0.015(3) 0.003(2) -0.001(2)
C10 0.055(3) 0.039(3) 0.029(3) 0.018(3) 0.001(3) -0.005(3)
C11 0.0246(19) 0.061(4) 0.0252(19) 0.003(2) -0.0002(15) 0.003(3)
C12 0.0251(19) 0.059(3) 0.0273(18) -0.003(3) 0.0001(15) -0.001(3)
C13 0.057(4) 0.029(3) 0.023(3) -0.019(3) 0.002(3) -0.004(2)
C14 0.062(4) 0.038(3) 0.026(3) -0.026(3) 0.012(3) -0.012(2)
C15 0.135(4) 0.142(5) 0.132(5) -0.002(3) 0.010(3) 0.002(3)
C16 0.146(5) 0.138(4) 0.142(5) 0.015(3) 0.014(3) 0.002(3)
C17 0.129(4) 0.124(4) 0.126(4) 0.004(3) 0.016(3) 0.001(3)

loop_
_atom_type_symbol
_atom_type_description
_atom_type_scat_dispersion_real
_atom_type_scat_dispersion_imag
_atom_type_scat_source
C C 0.0033 0.0016 'International Tables Vol C Tables 4.2.6.8 and 6.1.1.4'
H H 0.0000 0.0000 'International Tables Vol C Tables 4.2.6.8 and 6.1.1.4'
N N 0.0061 0.0033 'International Tables Vol C Tables 4.2.6.8 and 6.1.1.4'
O O 0.0106 0.0060 'International Tables Vol C Tables 4.2.6.8 and 6.1.1.4'
Co Co 0.3494 0.9721 'International Tables Vol C Tables 4.2.6.8 and 6.1.1.4'

loop_
_geom_angle_atom_site_label_1
_geom_angle_atom_site_label_2
_geom_angle_atom_site_label_3
_geom_angle_site_symmetry_1
_geom_angle_site_symmetry_3
_geom_angle
_geom_angle_publ_flag
O5 Co1 O6 . . 95.87(13) yes
O5 Co1 O1 . . 101.40(11) yes
O6 Co1 O1 . . 162.66(14) yes
O5 Co1 O2 . . 162.59(11) yes
O6 Co1 O2 . . 101.53(13) yes
O1 Co1 O2 . . 61.21(10) yes
O5 Co1 N2 . 1_554 89.13(12) yes
O6 Co1 N2 . 1_554 90.12(17) yes
O1 Co1 N2 . 1_554 91.62(17) yes
O2 Co1 N2 . 1_554 90.39(12) yes
O5 Co1 N1 . . 89.47(12) yes
O6 Co1 N1 . . 87.53(17) yes
O1 Co1 N1 . . 91.11(17) yes
O2 Co1 N1 . . 91.70(12) yes
N2 Co1 N1 1_554 . 177.1(3) yes
O5 Co1 C1 . . 131.86(13) ?
O6 Co1 C1 . . 132.26(15) ?
O1 Co1 C1 . . 30.47(12) ?
O2 Co1 C1 . . 30.74(12) ?
N2 Co1 C1 1_554 . 90.99(16) ?
N1 Co1 C1 . . 91.81(16) ?
C1 O1 Co1 . . 91.1(3) ?
C1 O2 Co1 . . 88.7(2) ?
Co1 O5 H5A . . 125.2 ?
Co1 O5 H5B . . 129.4 ?
H5A O5 H5B . . 105.3 ?
Co1 O6 H6A . . 109.2 ?
Co1 O6 H6B . . 122.3 ?
H6A O6 H6B . . 124.9 ?
C12 N1 C9 . . 106.5(5) ?
C12 N1 C13 . . 108.0(5) ?
C9 N1 C13 . . 106.8(3) ?
C12 N1 Co1 . . 110.6(2) ?
C9 N1 Co1 . . 112.4(3) ?
C13 N1 Co1 . . 112.2(3) ?
C14 N2 C11 . . 106.0(5) ?
C14 N2 C10 . . 107.0(3) ?
C11 N2 C10 . . 107.8(5) ?
C14 N2 Co1 . 1_556 113.6(3) ?
C11 N2 Co1 . 1_556 112.5(2) ?
C10 N2 Co1 . 1_556 109.6(3) ?
C16 N3 C17 . . 117.3(10) ?
C16 N3 C15 . . 128.7(11) ?
C17 N3 C15 . . 114.0(9) ?
O1 C1 O2 . . 119.0(4) ?
O1 C1 C2 . . 120.1(4) ?
O2 C1 C2 . . 120.9(4) ?
O1 C1 Co1 . . 58.4(2) ?
O2 C1 Co1 . . 60.52(19) ?
C2 C1 Co1 . . 178.3(3) ?
C3 C2 C7 . . 120.4(4) ?
C3 C2 C1 . . 120.7(4) ?
C7 C2 C1 . . 118.9(4) ?
C2 C3 C4 . . 121.1(4) ?
C2 C3 H3 . . 119.4 ?
C4 C3 H3 . . 119.4 ?
C5 C4 C3 . . 117.7(4) ?
C5 C4 C8 . . 122.0(4) ?
C3 C4 C8 . . 120.2(4) ?
C6 C5 C4 . . 121.3(4) ?
C6 C5 H5 . . 119.4 ?
C4 C5 H5 . . 119.4 ?
C5 C6 C7 . . 120.4(4) ?
C5 C6 H6 . . 119.8 ?
C7 C6 H6 . . 119.8 ?
C2 C7 C6 . . 119.0(4) ?
C2 C7 H7 . . 120.5 ?
C6 C7 H7 . . 120.5 ?
O3 C8 O4 . . 125.0(4) ?
O3 C8 C4 . . 117.7(4) ?
O4 C8 C4 . . 117.2(4) ?
N1 C9 C10 . . 112.7(5) ?
N1 C9 H9A . . 109.1 ?
C10 C9 H9A . . 109.1 ?
N1 C9 H9B . . 109.1 ?
C10 C9 H9B . . 109.1 ?
H9A C9 H9B . . 107.8 ?
N2 C10 C9 . . 111.1(4) ?
N2 C10 H10A . . 109.4 ?
C9 C10 H10A . . 109.4 ?
N2 C10 H10B . . 109.4 ?
C9 C10 H10B . . 109.4 ?
H10A C10 H10B . . 108.0 ?
N2 C11 C12 . . 111.8(3) ?
N2 C11 H11A . . 109.3 ?
C12 C11 H11A . . 109.3 ?
N2 C11 H11B . . 109.3 ?
C12 C11 H11B . . 109.3 ?
H11A C11 H11B . . 107.9 ?
N1 C12 C11 . . 111.7(3) ?
N1 C12 H12A . . 109.3 ?
C11 C12 H12A . . 109.3 ?
N1 C12 H12B . . 109.3 ?
C11 C12 H12B . . 109.3 ?
H12A C12 H12B . . 107.9 ?
N1 C13 C14 . . 110.1(4) ?
N1 C13 H13A . . 109.6 ?
C14 C13 H13A . . 109.6 ?
N1 C13 H13B . . 109.6 ?
C14 C13 H13B . . 109.6 ?
H13A C13 H13B . . 108.2 ?
N2 C14 C13 . . 112.9(4) ?
N2 C14 H14A . . 109.0 ?
C13 C14 H14A . . 109.0 ?
N2 C14 H14B . . 109.0 ?
C13 C14 H14B . . 109.0 ?
H14A C14 H14B . . 107.8 ?
N3 C15 H15A . . 109.5 ?
N3 C15 H15B . . 109.5 ?
H15A C15 H15B . . 109.5 ?
N3 C15 H15C . . 109.5 ?
H15A C15 H15C . . 109.5 ?
H15B C15 H15C . . 109.5 ?
N3 C16 H16A . . 109.5 ?
N3 C16 H16B . . 109.5 ?
H16A C16 H16B . . 109.5 ?
N3 C16 H16C . . 109.5 ?
H16A C16 H16C . . 109.5 ?
H16B C16 H16C . . 109.5 ?
O7 C17 N3 . . 119.8(12) ?
O7 C17 H17 . . 120.1 ?
N3 C17 H17 . . 120.1 ?

loop_
_geom_bond_atom_site_label_1
_geom_bond_atom_site_label_2
_geom_bond_site_symmetry_2
_geom_bond_distance
_geom_bond_publ_flag
Co1 O5 . 2.047(3) yes
Co1 O6 . 2.048(3) yes
Co1 O1 . 2.131(4) yes
Co1 O2 . 2.177(3) yes
Co1 N2 1_554 2.271(3) yes
Co1 N1 . 2.281(3) yes
Co1 C1 . 2.500(4) ?
O1 C1 . 1.268(5) ?
O2 C1 . 1.278(5) ?
O3 C8 . 1.229(6) ?
O4 C8 . 1.272(6) ?
O5 H5A . 0.8500 ?
O5 H5B . 0.8500 ?
O6 H6A . 0.8500 ?
O6 H6B . 0.8500 ?
O7 C17 . 1.262(9) ?
N1 C12 . 1.478(5) ?
N1 C9 . 1.482(7) ?
N1 C13 . 1.493(8) ?
N2 C14 . 1.466(7) ?
N2 C11 . 1.487(5) ?
N2 C10 . 1.490(8) ?
N2 Co1 1_556 2.271(3) ?
N3 C16 . 1.345(14) ?
N3 C17 . 1.349(14) ?
N3 C15 . 1.424(14) ?
C1 C2 . 1.489(6) ?
C2 C3 . 1.362(6) ?
C2 C7 . 1.387(6) ?
C3 C4 . 1.408(6) ?
C3 H3 . 0.9300 ?
C4 C5 . 1.386(6) ?
C4 C8 . 1.504(6) ?
C5 C6 . 1.367(7) ?
C5 H5 . 0.9300 ?
C6 C7 . 1.391(6) ?
C6 H6 . 0.9300 ?
C7 H7 . 0.9300 ?
C9 C10 . 1.517(8) ?
C9 H9A . 0.9700 ?
C9 H9B . 0.9700 ?
C10 H10A . 0.9700 ?
C10 H10B . 0.9700 ?
C11 C12 . 1.524(5) ?
C11 H11A . 0.9700 ?
C11 H11B . 0.9700 ?
C12 H12A . 0.9700 ?
C12 H12B . 0.9700 ?
C13 C14 . 1.543(8) ?
C13 H13A . 0.9700 ?
C13 H13B . 0.9700 ?
C14 H14A . 0.9700 ?
C14 H14B . 0.9700 ?
C15 H15A . 0.9600 ?
C15 H15B . 0.9600 ?
C15 H15C . 0.9600 ?
C16 H16A . 0.9600 ?
C16 H16B . 0.9600 ?
C16 H16C . 0.9600 ?
C17 H17 . 0.9300 ?

loop_
_geom_hbond_atom_site_label_D
_geom_hbond_atom_site_label_H
_geom_hbond_atom_site_label_A
_geom_hbond_site_symmetry_A
_geom_hbond_distance_DH
_geom_hbond_distance_HA
_geom_hbond_distance_DA
_geom_hbond_angle_DHA
O6 H6B O4 2_746 0.85 1.88 2.713(5) 167
O6 H6A O3 2_646 0.85 1.82 2.608(5) 154
O5 H5B O2 1_455 0.85 1.89 2.716(4) 164
O5 H5A O4 2_646 0.85 1.77 2.615(4) 174

loop_
_geom_torsion_atom_site_label_1
_geom_torsion_atom_site_label_2
_geom_torsion_atom_site_label_3
_geom_torsion_atom_site_label_4
_geom_torsion_site_symmetry_1
_geom_torsion
O5 Co1 O1 C1 . -178.6(2)
O6 Co1 O1 C1 . 6.4(5)
O2 Co1 O1 C1 . 0.4(2)
N2 Co1 O1 C1 1_554 -89.2(2)
N1 Co1 O1 C1 . 91.7(2)
O5 Co1 O2 C1 . 3.0(5)
O6 Co1 O2 C1 . -178.5(2)
O1 Co1 O2 C1 . -0.3(2)
N2 Co1 O2 C1 1_554 91.3(3)
N1 Co1 O2 C1 . -90.7(3)
O5 Co1 N1 C12 . 169.8(5)
O6 Co1 N1 C12 . 73.9(5)
O1 Co1 N1 C12 . -88.8(5)
O2 Co1 N1 C12 . -27.6(5)
C1 Co1 N1 C12 . -58.4(5)
O5 Co1 N1 C9 . -71.4(4)
O6 Co1 N1 C9 . -167.3(4)
O1 Co1 N1 C9 . 30.0(4)
O2 Co1 N1 C9 . 91.3(4)
C1 Co1 N1 C9 . 60.5(4)
O5 Co1 N1 C13 . 49.1(4)
O6 Co1 N1 C13 . -46.8(4)
O1 Co1 N1 C13 . 150.5(4)
O2 Co1 N1 C13 . -148.3(4)
C1 Co1 N1 C13 . -179.0(4)
Co1 O1 C1 O2 . -0.6(4)
Co1 O1 C1 C2 . -178.9(3)
Co1 O2 C1 O1 . 0.6(4)
Co1 O2 C1 C2 . 178.9(3)
O5 Co1 C1 O1 . 1.8(3)
O6 Co1 C1 O1 . -177.4(2)
O2 Co1 C1 O1 . -179.4(4)
N2 Co1 C1 O1 1_554 91.5(2)
N1 Co1 C1 O1 . -89.1(2)
O5 Co1 C1 O2 . -178.8(2)
O6 Co1 C1 O2 . 2.0(3)
O1 Co1 C1 O2 . 179.4(4)
N2 Co1 C1 O2 1_554 -89.1(2)
N1 Co1 C1 O2 . 90.3(2)
O1 C1 C2 C3 . -12.4(6)
O2 C1 C2 C3 . 169.3(4)
O1 C1 C2 C7 . 166.0(4)
O2 C1 C2 C7 . -12.3(6)
C7 C2 C3 C4 . -2.2(6)
C1 C2 C3 C4 . 176.1(4)
C2 C3 C4 C5 . 0.8(6)
C2 C3 C4 C8 . -178.9(4)
C3 C4 C5 C6 . 0.2(7)
C8 C4 C5 C6 . 179.9(5)
C4 C5 C6 C7 . 0.3(8)
C3 C2 C7 C6 . 2.7(7)
C1 C2 C7 C6 . -175.7(4)
C5 C6 C7 C2 . -1.7(7)
C5 C4 C8 O3 . -173.0(5)
C3 C4 C8 O3 . 6.7(7)
C5 C4 C8 O4 . 6.5(7)
C3 C4 C8 O4 . -173.8(4)
C12 N1 C9 C10 . -54.4(6)
C13 N1 C9 C10 . 60.7(5)
Co1 N1 C9 C10 . -175.7(4)
C14 N2 C10 C9 . -54.4(5)
C11 N2 C10 C9 . 59.3(6)
Co1 N2 C10 C9 1_556 -178.0(4)
N1 C9 C10 N2 . -5.2(7)
C14 N2 C11 C12 . 62.2(7)
C10 N2 C11 C12 . -52.1(7)
Co1 N2 C11 C12 1_556 -173.0(5)
C9 N1 C12 C11 . 61.6(7)
C13 N1 C12 C11 . -52.8(7)
Co1 N1 C12 C11 . -175.9(5)
N2 C11 C12 N1 . -8.0(8)
C12 N1 C13 C14 . 59.7(6)
C9 N1 C13 C14 . -54.5(5)
Co1 N1 C13 C14 . -178.2(4)
C11 N2 C14 C13 . -54.8(7)
C10 N2 C14 C13 . 60.1(6)
Co1 N2 C14 C13 1_556 -178.8(4)
N1 C13 C14 N2 . -4.8(8)
C16 N3 C17 O7 . -176.1(12)
C15 N3 C17 O7 . 4.1(17)
